data_7003139
loop_
_publ_author_name
'Hinchliffe, Alan'
'Mair, Francis S.'
'McInnes, Eric J. L.'
'Pritchard, Robin G.'
'Warren, John E.'

_publ_section_title
;
 Light group 13 chloride diazadiene complexes: consequences of varying
 substituent bulk
;
_journal_issue 2
_journal_name_full 'Dalton Transactions'
_journal_page_first 222
_journal_page_last 233
_journal_paper_doi 10.1039/b712911d
_journal_year 2008
_chemical_compound_source 'synthesis as described'
_chemical_formula_moiety 'C32 H32 B1 Cl1.11 N2'
_chemical_formula_sum 'C32 H32 B Cl1.11 N2'
_chemical_formula_weight 494.67
_chemical_name_systematic
;
?
;
_space_group_IT_number 15
_symmetry_cell_setting monoclinic
_symmetry_Int_Tables_number 15
_symmetry_space_group_name_Hall '-C 2yc'
_symmetry_space_group_name_H-M 'C 1 2/c 1'
_atom_sites_solution_hydrogens geom
_atom_sites_solution_primary direct
_atom_sites_solution_secondary difmap
_audit_conform_dict_location ftp://ftp.iucr.org/pub/cif_core.dic
_audit_conform_dict_name cif_core.dic
_audit_conform_dict_version 2.2
_audit_creation_date 2002-07-16T20:31:17-00:00
_audit_creation_method 'WinGX routine CIF_UPDATE'
_cell_angle_alpha 90
_cell_angle_beta 99.065(4)
_cell_angle_gamma 90
_cell_formula_units_Z 4
_cell_length_a 21.7735(14)
_cell_length_b 9.7868(7)
_cell_length_c 13.2216(10)
_cell_measurement_reflns_used 17237
_cell_measurement_temperature 150(2)
_cell_measurement_theta_max 27.103
_cell_measurement_theta_min 0.998
_cell_measurement_wavelength 0.71073
_cell_volume 2782.2(3)
_computing_cell_refinement 'HKL Scalepack (Otwinowski & Minor 1997)'
_computing_data_collection 'Collect (Nonius BV, 1997-2000)'
_computing_data_reduction 'HKL Denzo and Scalepack (Otwinowski & Minor 1997)'
_computing_molecular_graphics 'Ortep-3 for Windows (Farrugia, 1997)'
_computing_publication_material 'WinGX publication routines (Farrugia, 1999)'
_computing_structure_refinement 'SHELXL-97 (Sheldrick, 1997)'
_computing_structure_solution 'SHELXS-97 (Sheldrick, 1990)'
_diffrn_ambient_temperature 150(2)
_diffrn_detector 'CCD plate'
_diffrn_measured_fraction_theta_full 0.974
_diffrn_measured_fraction_theta_max 0.974
_diffrn_measurement_device '95mm CCD camera on \k-goniostat'
_diffrn_measurement_device_type KappaCCD
_diffrn_measurement_method 'CCD rotation images, thick slices'
_diffrn_orient_matrix_type 'by Nonius Collect from scalepack cell'
_diffrn_orient_matrix_UB_11 0.32742E-2
_diffrn_orient_matrix_UB_12 0.945032E-1
_diffrn_orient_matrix_UB_13 0.29112E-1
_diffrn_orient_matrix_UB_21 0.33976E-2
_diffrn_orient_matrix_UB_22 0.376852E-1
_diffrn_orient_matrix_UB_23 -0.692027E-1
_diffrn_orient_matrix_UB_31 -0.462684E-1
_diffrn_orient_matrix_UB_32 0.94549E-2
_diffrn_orient_matrix_UB_33 -0.15152E-1
_diffrn_radiation_monochromator graphite
_diffrn_radiation_probe x-ray
_diffrn_radiation_type MoK\a
_diffrn_radiation_wavelength 0.71073
_diffrn_reflns_av_R_equivalents 0.0455
_diffrn_reflns_av_unetI/netI 0.06
_diffrn_reflns_limit_h_max 27
_diffrn_reflns_limit_h_min -27
_diffrn_reflns_limit_k_max 12
_diffrn_reflns_limit_k_min -11
_diffrn_reflns_limit_l_max 16
_diffrn_reflns_limit_l_min -14
_diffrn_reflns_number 8904
_diffrn_reflns_reduction_process
;
Scaled and merged with SORTAV
R.H. Blessing, (1987) Cryst. Rev. 1, 3-58
R.H. Blessing, (1989) J. Appl. Cryst. 22, 396-397
;
_diffrn_reflns_theta_full 27.06
_diffrn_reflns_theta_max 27.06
_diffrn_reflns_theta_min 2.85
_diffrn_source 'Enraf Nonius FR590'
_exptl_absorpt_coefficient_mu 0.17
_exptl_absorpt_correction_T_max 0.979
_exptl_absorpt_correction_T_min 0.9507
_exptl_absorpt_correction_type multi-scan
_exptl_absorpt_process_details
;
R.H. Blessing, Acta Cryst. (1995), A51, 33-38
;
_exptl_crystal_colour orange
_exptl_crystal_density_diffrn 1.181
_exptl_crystal_density_method 'not measured'
_exptl_crystal_description plate
_exptl_crystal_F_000 1047
_exptl_crystal_size_max 0.3
_exptl_crystal_size_mid 0.3
_exptl_crystal_size_min 0.13
_refine_diff_density_max 0.18
_refine_diff_density_min -0.219
_refine_diff_density_rms 0.04
_refine_ls_extinction_method none
_refine_ls_goodness_of_fit_ref 1.057
_refine_ls_hydrogen_treatment mixed
_refine_ls_matrix_type full
_refine_ls_number_parameters 238
_refine_ls_number_reflns 2976
_refine_ls_number_restraints 0
_refine_ls_restrained_S_all 1.057
_refine_ls_R_factor_all 0.0964
_refine_ls_R_factor_gt 0.0552
_refine_ls_shift/su_max 0
_refine_ls_shift/su_mean 0
_refine_ls_structure_factor_coef Fsqd
_refine_ls_weighting_details 'calc w=1/[\s^2^(Fo^2^)+(0.0378P)^2^+2.0764P] where P=(Fo^2^+2Fc^2^)/3'
_refine_ls_weighting_scheme calc
_refine_ls_wR_factor_gt 0.1078
_refine_ls_wR_factor_ref 0.123
_reflns_number_gt 1968
_reflns_number_total 2976
_reflns_threshold_expression >2sigma(I)
_cod_data_source_file b712911d.txt
_cod_data_source_block 9
_cod_database_code 7003139

loop_
_symmetry_equiv_pos_as_xyz
'x, y, z'
'-x, y, -z+1/2'
'x+1/2, y+1/2, z'
'-x+1/2, y+1/2, -z+1/2'
'-x, -y, -z'
'x, -y, z-1/2'
'-x+1/2, -y+1/2, -z'
'x+1/2, -y+1/2, z-1/2'

loop_
_atom_site_label
_atom_site_type_symbol
_atom_site_fract_x
_atom_site_fract_y
_atom_site_fract_z
_atom_site_U_iso_or_equiv
_atom_site_adp_type
_atom_site_occupancy
_atom_site_calc_flag
_atom_site_refinement_flags
_atom_site_disorder_assembly
_atom_site_disorder_group
Cl1A Cl 0 0.99209(8) 0.25 0.0528(3) Uani 0.892(2) d SP . .
Cl1B Cl -0.0468(3) 0.9368(6) 0.1584(5) 0.076(3) Uani 0.108(2) d P . .
N1 N 0.03691(7) 0.72611(16) 0.19775(12) 0.0378(4) Uani 1 d . . .
B1 B 0 0.8130(3) 0.25 0.0413(8) Uani 1 d S . .
C2 C 0.02276(8) 0.58883(19) 0.21960(14) 0.0363(5) Uani 1 d . . .
C10 C 0.08461(9) 0.7681(2) 0.14042(15) 0.0386(5) Uani 1 d . . .
C11 C 0.06595(12) 0.8261(2) 0.04518(17) 0.0516(6) Uani 1 d . . .
C12 C 0.10911(14) 0.8706(3) -0.01284(19) 0.0636(7) Uani 1 d . . .
C13 C 0.17175(13) 0.8540(3) 0.02443(18) 0.0602(7) Uani 1 d . . .
C14 C 0.19025(11) 0.7973(2) 0.11996(18) 0.0492(6) Uani 1 d . . .
C15 C 0.14725(9) 0.7542(2) 0.18155(15) 0.0390(5) Uani 1 d . . .
C16 C 0.16825(9) 0.7020(2) 0.28916(16) 0.0418(5) Uani 1 d . . .
C17 C 0.21550(13) 0.5872(3) 0.2930(3) 0.0683(7) Uani 1 d . . .
C18 C 0.19265(14) 0.8202(3) 0.3597(2) 0.0604(7) Uani 1 d . . .
C20 C 0.05553(8) 0.47113(19) 0.18250(15) 0.0359(5) Uani 1 d . . .
C21 C 0.06695(9) 0.4648(2) 0.08259(17) 0.0439(5) Uani 1 d . . .
C22 C 0.09685(10) 0.3525(3) 0.04837(19) 0.0539(6) Uani 1 d . . .
C23 C 0.11629(11) 0.2460(3) 0.1137(2) 0.0557(6) Uani 1 d . . .
C24 C 0.10651(10) 0.2522(2) 0.2139(2) 0.0510(6) Uani 1 d . . .
C25 C 0.07630(9) 0.3637(2) 0.24826(18) 0.0446(5) Uani 1 d . . .
H11 H 0.0204(13) 0.838(3) 0.022(2) 0.083(8) Uiso 1 d . . .
H12 H 0.0968(11) 0.917(2) -0.0818(19) 0.065(7) Uiso 1 d . . .
H13 H 0.2028(12) 0.885(3) -0.0169(19) 0.075(7) Uiso 1 d . . .
H14 H 0.2333(10) 0.782(2) 0.1543(15) 0.046(6) Uiso 1 d . . .
H16 H 0.1320(9) 0.665(2) 0.3147(14) 0.039(5) Uiso 1 d . . .
H17A H 0.2231(11) 0.552(3) 0.3643(19) 0.060(7) Uiso 1 d . . .
H17B H 0.2533(15) 0.622(3) 0.273(2) 0.081(9) Uiso 1 d . . .
H17C H 0.1970(14) 0.508(3) 0.242(2) 0.095(9) Uiso 1 d . . .
H18A H 0.1593(12) 0.897(3) 0.3570(18) 0.070(7) Uiso 1 d . . .
H18B H 0.2290(13) 0.862(3) 0.338(2) 0.084(9) Uiso 1 d . . .
H18C H 0.2034(11) 0.791(2) 0.433(2) 0.064(7) Uiso 1 d . . .
H21 H 0.0545(9) 0.535(2) 0.0355(16) 0.044(6) Uiso 1 d . . .
H22 H 0.1029(11) 0.354(3) -0.024(2) 0.069(7) Uiso 1 d . . .
H23 H 0.1359(12) 0.165(3) 0.0893(19) 0.079(8) Uiso 1 d . . .
H24 H 0.1213(11) 0.176(3) 0.2612(18) 0.061(7) Uiso 1 d . . .
H25 H 0.0703(9) 0.368(2) 0.3155(17) 0.046(6) Uiso 1 d . . .

loop_
_atom_site_aniso_label
_atom_site_aniso_U_11
_atom_site_aniso_U_22
_atom_site_aniso_U_33
_atom_site_aniso_U_23
_atom_site_aniso_U_13
_atom_site_aniso_U_12
Cl1A 0.0454(5) 0.0311(4) 0.0795(7) 0 0.0022(4) 0
Cl1B 0.084(5) 0.055(4) 0.096(5) 0.024(3) 0.036(4) 0.020(3)
N1 0.0291(8) 0.0344(9) 0.0506(10) 0.0047(8) 0.0078(7) -0.0026(7)
B1 0.0303(15) 0.0359(18) 0.056(2) 0 0.0021(14) 0
C2 0.0312(9) 0.0323(10) 0.0454(11) 0.0011(9) 0.0065(8) -0.0019(8)
C10 0.0385(10) 0.0353(11) 0.0423(11) -0.0003(9) 0.0077(9) -0.0066(9)
C11 0.0570(14) 0.0490(13) 0.0462(13) 0.0061(11) 0.0004(11) -0.0132(11)
C12 0.0846(18) 0.0611(16) 0.0438(13) 0.0032(12) 0.0061(13) -0.0251(14)
C13 0.0797(18) 0.0597(16) 0.0481(14) -0.0063(12) 0.0316(13) -0.0235(14)
C14 0.0444(12) 0.0481(13) 0.0581(14) -0.0111(11) 0.0175(11) -0.0119(10)
C15 0.0390(10) 0.0357(11) 0.0449(12) -0.0050(9) 0.0146(9) -0.0031(9)
C16 0.0309(10) 0.0447(12) 0.0497(12) 0.0037(10) 0.0067(9) -0.0004(9)
C17 0.0529(15) 0.0618(18) 0.087(2) 0.0070(17) 0.0015(15) 0.0160(13)
C18 0.0672(16) 0.0644(17) 0.0484(15) -0.0024(13) 0.0056(13) -0.0040(15)
C20 0.0277(8) 0.0346(11) 0.0465(11) -0.0016(9) 0.0088(8) -0.0047(8)
C21 0.0392(11) 0.0466(13) 0.0452(12) -0.0021(11) 0.0047(9) -0.0006(10)
C22 0.0539(13) 0.0611(16) 0.0489(13) -0.0117(12) 0.0146(11) 0.0004(12)
C23 0.0516(13) 0.0446(14) 0.0757(17) -0.0139(13) 0.0246(12) 0.0024(11)
C24 0.0480(12) 0.0374(12) 0.0723(16) 0.0047(12) 0.0238(11) 0.0047(10)
C25 0.0423(11) 0.0412(12) 0.0548(14) 0.0025(11) 0.0217(10) 0.0005(10)

loop_
_atom_type_symbol
_atom_type_description
_atom_type_scat_dispersion_real
_atom_type_scat_dispersion_imag
_atom_type_scat_source
C C 0.0033 0.0016 'International Tables Vol C Tables 4.2.6.8 and 6.1.1.4'
H H 0 0 'International Tables Vol C Tables 4.2.6.8 and 6.1.1.4'
B B 0.0013 0.0007 'International Tables Vol C Tables 4.2.6.8 and 6.1.1.4'
Cl Cl 0.1484 0.1585 'International Tables Vol C Tables 4.2.6.8 and 6.1.1.4'
N N 0.0061 0.0033 'International Tables Vol C Tables 4.2.6.8 and 6.1.1.4'

loop_
_geom_angle_atom_site_label_1
_geom_angle_atom_site_label_2
_geom_angle_atom_site_label_3
_geom_angle
_geom_angle_site_symmetry_1
_geom_angle_site_symmetry_3
_geom_angle_publ_flag
Cl1B Cl1A Cl1B 139.2(4) . 2 ?
Cl1B Cl1A B1 69.6(2) . . ?
Cl1B Cl1A B1 69.6(2) 2 . ?
Cl1A Cl1B B1 60.2(2) . . ?
C2 N1 B1 108.06(16) . . ?
C2 N1 C10 125.16(16) . . ?
B1 N1 C10 126.55(17) . . ?
N1 B1 N1 106.5(2) . 2 ?
N1 B1 Cl1A 126.73(12) . . ?
N1 B1 Cl1A 126.73(12) 2 . ?
N1 B1 Cl1B 113.9(2) . 2 ?
N1 B1 Cl1B 111.1(2) 2 2 ?
Cl1A B1 Cl1B 50.2(2) . 2 ?
N1 B1 Cl1B 111.1(2) . . ?
N1 B1 Cl1B 113.9(2) 2 . ?
Cl1A B1 Cl1B 50.2(2) . . ?
Cl1B B1 Cl1B 100.4(5) 2 . ?
C2 C2 N1 108.64(10) 2 . ?
C2 C2 C20 128.73(10) 2 . ?
N1 C2 C20 122.60(16) . . ?
C11 C10 C15 121.66(19) . . ?
C11 C10 N1 117.65(18) . . ?
C15 C10 N1 120.66(17) . . ?
C12 C11 C10 120.7(2) . . ?
C12 C11 H11 121.7(15) . . ?
C10 C11 H11 117.6(16) . . ?
C11 C12 C13 119.1(2) . . ?
C11 C12 H12 122.4(14) . . ?
C13 C12 H12 118.5(13) . . ?
C14 C13 C12 120.1(2) . . ?
C14 C13 H13 120.3(15) . . ?
C12 C13 H13 119.5(15) . . ?
C13 C14 C15 121.9(2) . . ?
C13 C14 H14 126.9(12) . . ?
C15 C14 H14 111.2(12) . . ?
C10 C15 C14 116.55(19) . . ?
C10 C15 C16 122.17(17) . . ?
C14 C15 C16 121.22(18) . . ?
C15 C16 C17 112.6(2) . . ?
C15 C16 C18 110.08(19) . . ?
C17 C16 C18 111.8(2) . . ?
C15 C16 H16 108.0(11) . . ?
C17 C16 H16 107.3(12) . . ?
C18 C16 H16 106.9(11) . . ?
C16 C17 H17A 107.6(14) . . ?
C16 C17 H17B 109.5(17) . . ?
H17A C17 H17B 111(2) . . ?
C16 C17 H17C 109.2(16) . . ?
H17A C17 H17C 110(2) . . ?
H17B C17 H17C 110(2) . . ?
C16 C18 H18A 110.6(14) . . ?
C16 C18 H18B 111.0(17) . . ?
H18A C18 H18B 107(2) . . ?
C16 C18 H18C 112.3(14) . . ?
H18A C18 H18C 107.1(19) . . ?
H18B C18 H18C 109(2) . . ?
C21 C20 C25 118.18(19) . . ?
C21 C20 C2 121.37(18) . . ?
C25 C20 C2 120.45(18) . . ?
C20 C21 C22 120.7(2) . . ?
C20 C21 H21 121.7(13) . . ?
C22 C21 H21 117.6(13) . . ?
C23 C22 C21 120.5(2) . . ?
C23 C22 H22 123.0(15) . . ?
C21 C22 H22 116.5(15) . . ?
C24 C23 C22 119.5(2) . . ?
C24 C23 H23 119.8(15) . . ?
C22 C23 H23 120.7(15) . . ?
C23 C24 C25 120.2(2) . . ?
C23 C24 H24 119.2(13) . . ?
C25 C24 H24 120.6(14) . . ?
C24 C25 C20 120.9(2) . . ?
C24 C25 H25 120.0(13) . . ?
C20 C25 H25 119.1(13) . . ?

loop_
_geom_bond_atom_site_label_1
_geom_bond_atom_site_label_2
_geom_bond_distance
_geom_bond_site_symmetry_2
_geom_bond_publ_flag
Cl1A Cl1B 1.552(8) . ?
Cl1A Cl1B 1.552(8) 2 ?
Cl1A B1 1.753(3) . ?
Cl1B B1 1.893(6) . ?
N1 C2 1.418(2) . ?
N1 B1 1.421(3) . ?
N1 C10 1.439(2) . ?
B1 N1 1.421(3) 2 ?
B1 Cl1B 1.893(7) 2 ?
C2 C2 1.371(4) 2 ?
C2 C20 1.479(3) . ?
C10 C11 1.383(3) . ?
C10 C15 1.393(3) . ?
C11 C12 1.374(3) . ?
C11 H11 1.00(3) . ?
C12 C13 1.385(4) . ?
C12 H12 1.02(3) . ?
C13 C14 1.380(3) . ?
C13 H13 0.98(3) . ?
C14 C15 1.399(3) . ?
C14 H14 0.99(2) . ?
C15 C16 1.513(3) . ?
C16 C17 1.519(3) . ?
C16 C18 1.527(3) . ?
C16 H16 0.97(2) . ?
C17 H17A 0.99(2) . ?
C17 H17B 0.96(3) . ?
C17 H17C 1.07(3) . ?
C18 H18A 1.04(3) . ?
C18 H18B 0.97(3) . ?
C18 H18C 1.01(3) . ?
C20 C21 1.384(3) . ?
C20 C25 1.394(3) . ?
C21 C22 1.389(3) . ?
C21 H21 0.94(2) . ?
C22 C23 1.377(4) . ?
C22 H22 0.99(3) . ?
C23 C24 1.375(3) . ?
C23 H23 0.98(3) . ?
C24 C25 1.387(3) . ?
C24 H24 1.00(2) . ?
C25 H25 0.92(2) . ?

loop_
_geom_torsion_atom_site_label_1
_geom_torsion_atom_site_label_2
_geom_torsion_atom_site_label_3
_geom_torsion_atom_site_label_4
_geom_torsion
_geom_torsion_site_symmetry_1
_geom_torsion_site_symmetry_2
_geom_torsion_site_symmetry_3
_geom_torsion_site_symmetry_4
_geom_torsion_publ_flag
Cl1B Cl1A Cl1B B1 0 2 . . . ?
C2 N1 B1 N1 -0.72(9) . . . 2 ?
C10 N1 B1 N1 -175.33(19) . . . 2 ?
C2 N1 B1 Cl1A 179.28(9) . . . . ?
C10 N1 B1 Cl1A 4.67(19) . . . . ?
C2 N1 B1 Cl1B 122.1(3) . . . 2 ?
C10 N1 B1 Cl1B -52.5(3) . . . 2 ?
C2 N1 B1 Cl1B -125.3(3) . . . . ?
C10 N1 B1 Cl1B 60.1(3) . . . . ?
Cl1B Cl1A B1 N1 87.9(3) . . . . ?
Cl1B Cl1A B1 N1 -92.1(3) 2 . . . ?
Cl1B Cl1A B1 N1 -92.1(3) . . . 2 ?
Cl1B Cl1A B1 N1 87.9(3) 2 . . 2 ?
Cl1B Cl1A B1 Cl1B 180.000(2) . . . 2 ?
Cl1B Cl1A B1 Cl1B 180.0000(10) 2 . . . ?
Cl1A Cl1B B1 N1 -120.9(2) . . . . ?
Cl1A Cl1B B1 N1 118.8(2) . . . 2 ?
Cl1A Cl1B B1 Cl1B 0 . . . 2 ?
B1 N1 C2 C2 1.9(2) . . . 2 ?
C10 N1 C2 C2 176.65(19) . . . 2 ?
B1 N1 C2 C20 -176.28(14) . . . . ?
C10 N1 C2 C20 -1.6(3) . . . . ?
C2 N1 C10 C11 111.5(2) . . . . ?
B1 N1 C10 C11 -74.8(2) . . . . ?
C2 N1 C10 C15 -70.4(3) . . . . ?
B1 N1 C10 C15 103.3(2) . . . . ?
C15 C10 C11 C12 0.9(3) . . . . ?
N1 C10 C11 C12 178.9(2) . . . . ?
C10 C11 C12 C13 1.3(4) . . . . ?
C11 C12 C13 C14 -1.9(4) . . . . ?
C12 C13 C14 C15 0.5(4) . . . . ?
C11 C10 C15 C14 -2.3(3) . . . . ?
N1 C10 C15 C14 179.75(17) . . . . ?
C11 C10 C15 C16 174.68(19) . . . . ?
N1 C10 C15 C16 -3.3(3) . . . . ?
C13 C14 C15 C10 1.6(3) . . . . ?
C13 C14 C15 C16 -175.4(2) . . . . ?
C10 C15 C16 C17 129.5(2) . . . . ?
C14 C15 C16 C17 -53.6(3) . . . . ?
C10 C15 C16 C18 -105.0(2) . . . . ?
C14 C15 C16 C18 71.8(3) . . . . ?
C2 C2 C20 C21 137.3(3) 2 . . . ?
N1 C2 C20 C21 -44.9(3) . . . . ?
C2 C2 C20 C25 -43.3(3) 2 . . . ?
N1 C2 C20 C25 134.5(2) . . . . ?
C25 C20 C21 C22 1.7(3) . . . . ?
C2 C20 C21 C22 -178.90(18) . . . . ?
C20 C21 C22 C23 -0.7(3) . . . . ?
C21 C22 C23 C24 -0.7(4) . . . . ?
C22 C23 C24 C25 1.2(3) . . . . ?
C23 C24 C25 C20 -0.2(3) . . . . ?
C21 C20 C25 C24 -1.3(3) . . . . ?
C2 C20 C25 C24 179.33(18) . . . . ?
